data_4038978
loop_
_publ_author_name
'Rahaman, Ahibur'
'Lisensky, George C.'
'Haukka, Matti'
'Tocher, Derek A.'
'Richmond, Michael G.'
'Colbran, Stephen B.'
'Nordlander, Ebbe'

_publ_section_title
;
 Proton reduction by phosphinidene-capped triiron clusters
;
_journal_name_full 'Journal of Organometallic Chemistry'
_journal_page_first 121816
_journal_paper_doi 10.1016/j.jorganchem.2021.121816
_journal_volume 943
_journal_year 2021
_chemical_formula_moiety 'C53 H38 Fe4 O7 P4, C H2 Cl2'
_chemical_formula_sum 'C54 H40 Cl2 Fe4 O7 P4'
_chemical_formula_weight 1219.04
_space_group_crystal_system monoclinic
_space_group_IT_number 14
_space_group_name_Hall '-P 2yn'
_space_group_name_H-M_alt 'P 1 21/n 1'
_atom_sites_solution_hydrogens geom
_atom_sites_solution_primary iterative
_cell_angle_alpha 90
_cell_angle_beta 96.8651(4)
_cell_angle_gamma 90
_cell_formula_units_Z 4
_cell_length_a 11.13225(4)
_cell_length_b 20.92716(9)
_cell_length_c 21.95729(9)
_cell_measurement_reflns_used 51565
_cell_measurement_temperature 150.00(10)
_cell_measurement_theta_max 73.3250
_cell_measurement_theta_min 4.2040
_cell_volume 5078.64(4)
_computing_cell_refinement
;
CrysAlisPro, Agilent Technologies,
Version 1.171.37.34 (release 22-05-2014 CrysAlis171 .NET)
(compiled May 22 2014,16:03:01)
;
_computing_data_collection
;
CrysAlisPro, Agilent Technologies,
Version 1.171.37.34 (release 22-05-2014 CrysAlis171 .NET)
(compiled May 22 2014,16:03:01)
;
_computing_data_reduction
;
CrysAlisPro, Agilent Technologies,
Version 1.171.37.34 (release 22-05-2014 CrysAlis171 .NET)
(compiled May 22 2014,16:03:01)
;
_computing_molecular_graphics 'Olex2 (Dolomanov et al., 2009)'
_computing_publication_material 'Olex2 (Dolomanov et al., 2009)'
_computing_structure_refinement 'ShelXL (Sheldrick, 2008)'
_computing_structure_solution
;
Superflip (Palatinus & Chapuis, 2007;Palatinus & van der Lee, 2008;
Palatinus et al., 2012)
;
_diffrn_ambient_environment N~2~
_diffrn_ambient_temperature 150.00(10)
_diffrn_detector 'CCD plate'
_diffrn_detector_area_resol_mean 5.2031
_diffrn_detector_type Atlas
_diffrn_measured_fraction_theta_full 0.999
_diffrn_measured_fraction_theta_max 0.995
_diffrn_measurement_details
;
#__ type_ start__ end____ width___ exp.time_
  1 omega  -29.00   57.00   1.0000    2.0950
omega____ theta____ kappa____ phi______ frames
    -       42.6216  -57.0000   60.0000 86

#__ type_ start__ end____ width___ exp.time_
  2 omega   23.00   88.00   1.0000    2.0950
omega____ theta____ kappa____ phi______ frames
    -       42.6216 -125.0000    0.0000 65

#__ type_ start__ end____ width___ exp.time_
  3 omega   24.00  106.00   1.0000    8.3850
omega____ theta____ kappa____ phi______ frames
    -      106.3614  -94.0000 -120.0000 82

#__ type_ start__ end____ width___ exp.time_
  4 omega   67.00  107.00   1.0000    8.3850
omega____ theta____ kappa____ phi______ frames
    -      106.3614  -94.0000  -30.0000 40

#__ type_ start__ end____ width___ exp.time_
  5 omega   35.00  134.00   1.0000    8.3850
omega____ theta____ kappa____ phi______ frames
    -      106.3614  -61.0000 -112.0000 99

#__ type_ start__ end____ width___ exp.time_
  6 omega   77.00  103.00   1.0000    8.3850
omega____ theta____ kappa____ phi______ frames
    -      106.3614   61.0000  -15.2830 26

#__ type_ start__ end____ width___ exp.time_
  7 omega  105.00  134.00   1.0000    8.3850
omega____ theta____ kappa____ phi______ frames
    -      106.3614   61.0000  -30.0000 29

#__ type_ start__ end____ width___ exp.time_
  8 omega  140.00  167.00   1.0000    8.3850
omega____ theta____ kappa____ phi______ frames
    -      106.3614   61.0000  -15.2830 27

#__ type_ start__ end____ width___ exp.time_
  9 omega   76.00  101.00   1.0000    8.3850
omega____ theta____ kappa____ phi______ frames
    -      106.3614   72.0000  114.8467 25

#__ type_ start__ end____ width___ exp.time_
 10 omega   77.00  165.00   1.0000    8.3850
omega____ theta____ kappa____ phi______ frames
    -      106.3614   63.0000  103.7462 88

#__ type_ start__ end____ width___ exp.time_
 11 omega   74.00  165.00   1.0000    8.3850
omega____ theta____ kappa____ phi______ frames
    -      106.3614   76.0000   28.9039 91

#__ type_ start__ end____ width___ exp.time_
 12 omega   77.00  174.00   1.0000    8.3850
omega____ theta____ kappa____ phi______ frames
    -      106.3614   65.0000  153.9232 97

#__ type_ start__ end____ width___ exp.time_
 13 omega   75.00  101.00   1.0000    8.3850
omega____ theta____ kappa____ phi______ frames
    -      106.3614   70.0000   62.2779 26

#__ type_ start__ end____ width___ exp.time_
 14 omega   76.00  118.00   1.0000    8.3850
omega____ theta____ kappa____ phi______ frames
    -      106.3614   67.0000   28.5474 42

#__ type_ start__ end____ width___ exp.time_
 15 omega   77.00  103.00   1.0000    8.3850
omega____ theta____ kappa____ phi______ frames
    -      106.3614   61.0000  -60.0000 26

#__ type_ start__ end____ width___ exp.time_
 16 omega   77.00  105.00   1.0000    8.3850
omega____ theta____ kappa____ phi______ frames
    -      106.3614   61.0000  -90.0000 28

#__ type_ start__ end____ width___ exp.time_
 17 omega   77.00  163.00   1.0000    8.3850
omega____ theta____ kappa____ phi______ frames
    -      106.3614   61.0000 -120.0000 86

#__ type_ start__ end____ width___ exp.time_
 18 omega   77.00  103.00   1.0000    8.3850
omega____ theta____ kappa____ phi______ frames
    -      106.3614   61.0000 -180.0000 26

#__ type_ start__ end____ width___ exp.time_
 19 omega   77.00  103.00   1.0000    8.3850
omega____ theta____ kappa____ phi______ frames
    -      106.3614   63.0000 -172.2590 26

#__ type_ start__ end____ width___ exp.time_
 20 omega   74.00  142.00   1.0000    8.3850
omega____ theta____ kappa____ phi______ frames
    -      106.3614   74.0000 -163.8479 68

#__ type_ start__ end____ width___ exp.time_
 21 omega   76.00  173.00   1.0000    8.3850
omega____ theta____ kappa____ phi______ frames
    -      106.3614   66.0000  -81.1021 97

#__ type_ start__ end____ width___ exp.time_
 22 omega   74.00  167.00   1.0000    8.3850
omega____ theta____ kappa____ phi______ frames
    -      106.3614   77.0000 -153.1338 93

#__ type_ start__ end____ width___ exp.time_
 23 omega   77.00  104.00   1.0000    8.3850
omega____ theta____ kappa____ phi______ frames
    -      106.3614   61.0000  -30.0000 27

#__ type_ start__ end____ width___ exp.time_
 24 omega   76.00  102.00   1.0000    8.3850
omega____ theta____ kappa____ phi______ frames
    -      106.3614   66.0000   -0.4969 26

#__ type_ start__ end____ width___ exp.time_
 25 omega   74.00  100.00   1.0000    8.3850
omega____ theta____ kappa____ phi______ frames
    -      106.3614   77.0000    0.0000 26

#__ type_ start__ end____ width___ exp.time_
 26 omega   74.00  178.00   1.0000    8.3850
omega____ theta____ kappa____ phi______ frames
    -      106.3614   77.0000  -30.0000 104

#__ type_ start__ end____ width___ exp.time_
 27 omega   74.00   99.00   1.0000    8.3850
omega____ theta____ kappa____ phi______ frames
    -      106.3614   77.0000  -60.0000 25

#__ type_ start__ end____ width___ exp.time_
 28 omega   76.00  102.00   1.0000    8.3850
omega____ theta____ kappa____ phi______ frames
    -      106.3614   68.0000 -110.4350 26

#__ type_ start__ end____ width___ exp.time_
 29 omega   74.00  100.00   1.0000    8.3850
omega____ theta____ kappa____ phi______ frames
    -      106.3614   77.0000 -180.0000 26

#__ type_ start__ end____ width___ exp.time_
 30 omega   25.00  109.00   1.0000    8.3850
omega____ theta____ kappa____ phi______ frames
    -      106.3614  -94.0000   60.0000 84

#__ type_ start__ end____ width___ exp.time_
 31 omega   33.00   97.00   1.0000    8.3850
omega____ theta____ kappa____ phi______ frames
    -      106.3614  -45.0000   60.0000 64

#__ type_ start__ end____ width___ exp.time_
 32 omega   78.00  162.00   1.0000    8.3850
omega____ theta____ kappa____ phi______ frames
    -      106.3614   61.0000   90.0000 84

#__ type_ start__ end____ width___ exp.time_
 33 omega   77.00  102.00   1.0000    8.3850
omega____ theta____ kappa____ phi______ frames
    -      106.3614   67.0000   72.3141 25

#__ type_ start__ end____ width___ exp.time_
 34 omega   77.00  167.00   1.0000    8.3850
omega____ theta____ kappa____ phi______ frames
    -      106.3614   61.0000  120.0000 90

#__ type_ start__ end____ width___ exp.time_
 35 omega   77.00  103.00   1.0000    8.3850
omega____ theta____ kappa____ phi______ frames
    -      106.3614   61.0000  150.0000 26

#__ type_ start__ end____ width___ exp.time_
 36 omega   74.00  100.00   1.0000    8.3850
omega____ theta____ kappa____ phi______ frames
    -      106.3614   77.0000  150.0000 26

#__ type_ start__ end____ width___ exp.time_
 37 omega   74.00  100.00   1.0000    8.3850
omega____ theta____ kappa____ phi______ frames
    -      106.3614   77.0000  120.0000 26

#__ type_ start__ end____ width___ exp.time_
 38 omega   77.00  103.00   1.0000    8.3850
omega____ theta____ kappa____ phi______ frames
    -      106.3614   61.0000   60.0000 26

#__ type_ start__ end____ width___ exp.time_
 39 omega   34.00  121.00   1.0000    8.3850
omega____ theta____ kappa____ phi______ frames
    -      106.3614 -125.0000 -150.0000 87

#__ type_ start__ end____ width___ exp.time_
 40 omega  -54.00  -10.00   1.0000    2.0950
omega____ theta____ kappa____ phi______ frames
    -      -42.6216  -77.0000   30.0000 44

#__ type_ start__ end____ width___ exp.time_
 41 omega  -55.00  -14.00   1.0000    2.0950
omega____ theta____ kappa____ phi______ frames
    -      -42.6216  -77.0000   90.0000 41

#__ type_ start__ end____ width___ exp.time_
 42 omega  -55.00  -10.00   1.0000    2.0950
omega____ theta____ kappa____ phi______ frames
    -      -42.6216  -77.0000  150.0000 45

#__ type_ start__ end____ width___ exp.time_
 43 omega  -58.00   -3.00   1.0000    2.0950
omega____ theta____ kappa____ phi______ frames
    -      -42.6216  -19.0000   90.0000 55

#__ type_ start__ end____ width___ exp.time_
 44 omega  -69.00  -18.00   1.0000    2.0950
omega____ theta____ kappa____ phi______ frames
    -      -42.6216  -38.0000    0.0000 51

#__ type_ start__ end____ width___ exp.time_
 45 omega  -74.00   33.00   1.0000    2.0950
omega____ theta____ kappa____ phi______ frames
    -      -42.6216   77.0000 -150.0000 107

#__ type_ start__ end____ width___ exp.time_
 46 omega -117.00  -86.00   1.0000    2.0950
omega____ theta____ kappa____ phi______ frames
    -      -42.6216  -38.0000    0.0000 31

#__ type_ start__ end____ width___ exp.time_
 47 omega -118.00  -78.00   1.0000    2.0950
omega____ theta____ kappa____ phi______ frames
    -      -42.6216  -77.0000  150.0000 40

#__ type_ start__ end____ width___ exp.time_
 48 omega -118.00  -77.00   1.0000    2.0950
omega____ theta____ kappa____ phi______ frames
    -      -42.6216  -19.0000   90.0000 41

#__ type_ start__ end____ width___ exp.time_
 49 omega -114.00  -10.00   1.0000    2.0950
omega____ theta____ kappa____ phi______ frames
    -      -42.6216  -77.0000  -30.0000 104

#__ type_ start__ end____ width___ exp.time_
 50 omega -119.00  -10.00   1.0000    2.0950
omega____ theta____ kappa____ phi______ frames
    -      -42.6216  -77.0000 -120.0000 109
;
_diffrn_measurement_device 'four-circle diffractometer'
_diffrn_measurement_device_type 'SuperNova, Dual, Cu at zero, Atlas'
_diffrn_measurement_method '\w scans'
_diffrn_orient_matrix_UB_11 0.1119748000
_diffrn_orient_matrix_UB_12 0.0301281000
_diffrn_orient_matrix_UB_13 0.0371269000
_diffrn_orient_matrix_UB_21 0.0829715000
_diffrn_orient_matrix_UB_22 -0.0424709000
_diffrn_orient_matrix_UB_23 -0.0342216000
_diffrn_orient_matrix_UB_31 0.0029056000
_diffrn_orient_matrix_UB_32 0.0520357000
_diffrn_orient_matrix_UB_33 -0.0494320000
_diffrn_radiation_monochromator mirror
_diffrn_radiation_probe x-ray
_diffrn_radiation_type CuK\a
_diffrn_radiation_wavelength 1.54184
_diffrn_reflns_av_R_equivalents 0.0422
_diffrn_reflns_av_unetI/netI 0.0189
_diffrn_reflns_Laue_measured_fraction_full 0.999
_diffrn_reflns_Laue_measured_fraction_max 0.995
_diffrn_reflns_limit_h_max 13
_diffrn_reflns_limit_h_min -13
_diffrn_reflns_limit_k_max 26
_diffrn_reflns_limit_k_min -25
_diffrn_reflns_limit_l_max 27
_diffrn_reflns_limit_l_min -27
_diffrn_reflns_number 86973
_diffrn_reflns_point_group_measured_fraction_full 0.999
_diffrn_reflns_point_group_measured_fraction_max 0.995
_diffrn_reflns_theta_full 67.684
_diffrn_reflns_theta_max 73.566
_diffrn_reflns_theta_min 2.927
_diffrn_source 'sealed X-ray tube'
_diffrn_source_type 'SuperNova (Cu) X-ray Source'
_exptl_absorpt_coefficient_mu 11.579
_exptl_absorpt_correction_T_max 1.00000
_exptl_absorpt_correction_T_min 0.55394
_exptl_absorpt_correction_type multi-scan
_exptl_absorpt_process_details
;
CrysAlisPro, Agilent Technologies,
Version 1.171.37.34 (release 22-05-2014 CrysAlis171 .NET)
(compiled May 22 2014,16:03:01)
Empirical absorption correction using spherical harmonics,
 implemented in SCALE3 ABSPACK scaling algorithm.
;
_exptl_crystal_colour 'clear red'
_exptl_crystal_colour_lustre clear
_exptl_crystal_colour_primary red
_exptl_crystal_density_diffrn 1.594
_exptl_crystal_description block
_exptl_crystal_F_000 2472
_exptl_crystal_size_max 0.22
_exptl_crystal_size_mid 0.21
_exptl_crystal_size_min 0.17
_refine_diff_density_max 0.331
_refine_diff_density_min -0.862
_refine_diff_density_rms 0.066
_refine_ls_extinction_coef .
_refine_ls_extinction_method none
_refine_ls_goodness_of_fit_ref 1.046
_refine_ls_hydrogen_treatment constr
_refine_ls_matrix_type full
_refine_ls_number_parameters 640
_refine_ls_number_reflns 10194
_refine_ls_number_restraints 0
_refine_ls_restrained_S_all 1.046
_refine_ls_R_factor_all 0.0287
_refine_ls_R_factor_gt 0.0275
_refine_ls_shift/su_max 0.002
_refine_ls_shift/su_mean 0.000
_refine_ls_structure_factor_coef Fsqd
_refine_ls_weighting_details 'w=1/[\s^2^(Fo^2^)+(0.0371P)^2^+5.0180P] where P=(Fo^2^+2Fc^2^)/3'
_refine_ls_weighting_scheme calc
_refine_ls_wR_factor_gt 0.0696
_refine_ls_wR_factor_ref 0.0703
_reflns_Friedel_coverage 0.000
_reflns_Friedel_fraction_full .
_reflns_Friedel_fraction_max .
_reflns_number_gt 9843
_reflns_number_total 10194
_reflns_threshold_expression 'I > 2\s(I)'
_cod_data_source_file xstr0358.cif
_cod_data_source_block xstr0358
_cod_database_code 4038978
_chemical_oxdiff_formula 'Fe3 P4 O7 C53 H38'
_chemical_oxdiff_usercomment 'AR 157B'
_shelx_space_group_comment
;
The symmetry employed for this shelxl refinement is uniquely defined
by the following loop, which should always be used as a source of
symmetry information in preference to the above space-group names.
They are only intended as comments.
;
_reflns_odcompleteness_completeness 99.96
_reflns_odcompleteness_iscentric 1
_reflns_odcompleteness_theta 66.49
_olex2_refinement_description
;
1. Fixed Uiso
 At 1.2 times of:
  All C(H) groups, All C(H,H) groups
2.a Secondary CH2 refined with riding coordinates:
 C54(H54A,H54B)
2.b Aromatic/amide H refined with riding coordinates:
 C9(H9), C10(H10), C11(H11), C12(H12), C13(H13), C15(H15), C16(H16), C17(H17),
 C18(H18), C19(H19), C21(H21), C22(H22), C23(H23), C24(H24), C25(H25), C27(H27),
  C28(H28), C29(H29), C30(H30), C31(H31), C33(H33), C34(H34), C35(H35),
 C36(H36), C37(H37), C38(H38), C39(H39), C40(H40), C43(H43), C44(H44), C45(H45),
  C46(H46), C47(H47), C49(H49), C50(H50), C51(H51), C52(H52), C53(H53)
;

loop_
_space_group_symop_operation_xyz
'x, y, z'
'-x+1/2, y+1/2, -z+1/2'
'-x, -y, -z'
'x-1/2, -y-1/2, z-1/2'

loop_
_atom_site_label
_atom_site_type_symbol
_atom_site_fract_x
_atom_site_fract_y
_atom_site_fract_z
_atom_site_U_iso_or_equiv
_atom_site_adp_type
_atom_site_occupancy
_atom_site_site_symmetry_order
_atom_site_calc_flag
_atom_site_refinement_flags_posn
_atom_site_refinement_flags_adp
_atom_site_refinement_flags_occupancy
_atom_site_disorder_assembly
_atom_site_disorder_group
Fe1 Fe 1.05340(2) 0.29005(2) 0.69197(2) 0.00637(6) Uani 1 1 d . . . . .
Fe2 Fe 0.88413(2) 0.29947(2) 0.76763(2) 0.00524(6) Uani 1 1 d . . . . .
Fe3 Fe 0.91128(2) 0.36399(2) 0.61476(2) 0.00487(6) Uani 1 1 d . . . . .
Fe4 Fe 0.55959(2) 0.43570(2) 0.69846(2) 0.00670(6) Uani 1 1 d . . . . .
P1 P 0.95500(4) 0.38045(2) 0.71595(2) 0.00536(8) Uani 1 1 d . . . . .
P2 P 0.84924(4) 0.28112(2) 0.66675(2) 0.00555(8) Uani 1 1 d . . . . .
P3 P 0.72224(4) 0.33647(2) 0.80581(2) 0.00588(8) Uani 1 1 d . . . . .
P4 P 0.74905(4) 0.42195(2) 0.58198(2) 0.00523(8) Uani 1 1 d . . . . .
O1 O 1.08246(14) 0.15338(7) 0.71857(8) 0.0246(3) Uani 1 1 d . . . . .
O2 O 1.25724(13) 0.34545(7) 0.77225(8) 0.0243(3) Uani 1 1 d . . . . .
O3 O 1.18449(15) 0.28352(9) 0.58445(8) 0.0312(4) Uani 1 1 d . . . . .
O4 O 0.83911(14) 0.16855(7) 0.80569(6) 0.0192(3) Uani 1 1 d . . . . .
O5 O 1.06410(14) 0.31549(9) 0.87535(7) 0.0286(4) Uani 1 1 d . . . . .
O6 O 0.91770(15) 0.28582(7) 0.50429(7) 0.0223(3) Uani 1 1 d . . . . .
O7 O 1.08125(14) 0.45490(7) 0.57056(7) 0.0238(3) Uani 1 1 d . . . . .
C1 C 1.06993(16) 0.20711(9) 0.70828(9) 0.0134(4) Uani 1 1 d . . . . .
C2 C 1.17859(16) 0.32303(9) 0.74140(9) 0.0138(4) Uani 1 1 d . . . . .
C3 C 1.12789(18) 0.28822(10) 0.62520(9) 0.0170(4) Uani 1 1 d . . . . .
C4 C 0.85627(16) 0.21986(9) 0.78973(8) 0.0107(3) Uani 1 1 d . . . . .
C5 C 0.99182(17) 0.31088(10) 0.83396(9) 0.0141(4) Uani 1 1 d . . . . .
C6 C 0.91172(16) 0.31717(9) 0.54656(8) 0.0112(3) Uani 1 1 d . . . . .
C7 C 1.01412(16) 0.42046(9) 0.58847(8) 0.0110(3) Uani 1 1 d . . . . .
C8 C 1.03873(15) 0.44678(9) 0.75555(8) 0.0092(3) Uani 1 1 d . . . . .
C9 C 1.01937(18) 0.46233(10) 0.81531(9) 0.0167(4) Uani 1 1 d . . . . .
H9 H 0.9616 0.4401 0.8342 0.020 Uiso 1 1 calc R . . . .
C10 C 1.0857(2) 0.51079(12) 0.84697(10) 0.0266(5) Uani 1 1 d . . . . .
H10 H 1.0728 0.5204 0.8870 0.032 Uiso 1 1 calc R . . . .
C11 C 1.1709(2) 0.54473(11) 0.81909(11) 0.0241(5) Uani 1 1 d . . . . .
H11 H 1.2159 0.5768 0.8405 0.029 Uiso 1 1 calc R . . . .
C12 C 1.18876(17) 0.53069(10) 0.75928(10) 0.0172(4) Uani 1 1 d . . . . .
H12 H 1.2448 0.5540 0.7402 0.021 Uiso 1 1 calc R . . . .
C13 C 1.12370(16) 0.48210(9) 0.72753(9) 0.0135(4) Uani 1 1 d . . . . .
H13 H 1.1366 0.4729 0.6874 0.016 Uiso 1 1 calc R . . . .
C14 C 0.77108(16) 0.21309(9) 0.62779(8) 0.0096(3) Uani 1 1 d . . . . .
C15 C 0.77818(19) 0.15136(9) 0.65239(9) 0.0160(4) Uani 1 1 d . . . . .
H15 H 0.8261 0.1437 0.6893 0.019 Uiso 1 1 calc R . . . .
C16 C 0.7144(2) 0.10151(10) 0.62215(10) 0.0240(5) Uani 1 1 d . . . . .
H16 H 0.7194 0.0607 0.6391 0.029 Uiso 1 1 calc R . . . .
C17 C 0.6433(2) 0.11201(11) 0.56684(11) 0.0259(5) Uani 1 1 d . . . . .
H17 H 0.6008 0.0784 0.5466 0.031 Uiso 1 1 calc R . . . .
C18 C 0.63569(19) 0.17290(11) 0.54181(10) 0.0216(4) Uani 1 1 d . . . . .
H18 H 0.5887 0.1800 0.5045 0.026 Uiso 1 1 calc R . . . .
C19 C 0.69797(17) 0.22325(9) 0.57221(8) 0.0130(4) Uani 1 1 d . . . . .
H19 H 0.6911 0.2641 0.5555 0.016 Uiso 1 1 calc R . . . .
C20 C 0.75304(16) 0.35036(9) 0.88884(8) 0.0106(3) Uani 1 1 d . . . . .
C21 C 0.79353(18) 0.29905(10) 0.92663(9) 0.0153(4) Uani 1 1 d . . . . .
H21 H 0.8032 0.2591 0.9094 0.018 Uiso 1 1 calc R . . . .
C22 C 0.81939(19) 0.30717(12) 0.98953(9) 0.0222(4) Uani 1 1 d . . . . .
H22 H 0.8455 0.2726 1.0143 0.027 Uiso 1 1 calc R . . . .
C23 C 0.8063(2) 0.36670(13) 1.01545(10) 0.0306(5) Uani 1 1 d . . . . .
H23 H 0.8243 0.3722 1.0576 0.037 Uiso 1 1 calc R . . . .
C24 C 0.7665(2) 0.41779(13) 0.97875(10) 0.0314(5) Uani 1 1 d . . . . .
H24 H 0.7576 0.4577 0.9963 0.038 Uiso 1 1 calc R . . . .
C25 C 0.7394(2) 0.40992(10) 0.91544(9) 0.0202(4) Uani 1 1 d . . . . .
H25 H 0.7123 0.4445 0.8910 0.024 Uiso 1 1 calc R . . . .
C26 C 0.59206(15) 0.28187(8) 0.80131(8) 0.0093(3) Uani 1 1 d . . . . .
C27 C 0.51355(16) 0.28095(9) 0.84631(9) 0.0132(4) Uani 1 1 d . . . . .
H27 H 0.5286 0.3071 0.8807 0.016 Uiso 1 1 calc R . . . .
C28 C 0.41259(17) 0.24105(10) 0.83997(10) 0.0177(4) Uani 1 1 d . . . . .
H28 H 0.3611 0.2402 0.8703 0.021 Uiso 1 1 calc R . . . .
C29 C 0.38870(17) 0.20272(10) 0.78868(10) 0.0182(4) Uani 1 1 d . . . . .
H29 H 0.3200 0.1771 0.7841 0.022 Uiso 1 1 calc R . . . .
C30 C 0.46716(19) 0.20250(9) 0.74408(10) 0.0177(4) Uani 1 1 d . . . . .
H30 H 0.4515 0.1764 0.7098 0.021 Uiso 1 1 calc R . . . .
C31 C 0.56930(17) 0.24146(9) 0.75078(8) 0.0125(4) Uani 1 1 d . . . . .
H31 H 0.6227 0.2405 0.7213 0.015 Uiso 1 1 calc R . . . .
C32 C 0.65231(15) 0.41114(8) 0.78047(8) 0.0082(3) Uani 1 1 d . . . . .
C33 C 0.53125(17) 0.43106(9) 0.78866(8) 0.0119(3) Uani 1 1 d . . . . .
H33 H 0.4734 0.4064 0.8050 0.014 Uiso 1 1 calc R . . . .
C34 C 0.51589(18) 0.49520(10) 0.76737(9) 0.0157(4) Uani 1 1 d . . . . .
H34 H 0.4462 0.5196 0.7675 0.019 Uiso 1 1 calc R . . . .
C35 C 0.62519(18) 0.51559(9) 0.74579(9) 0.0141(4) Uani 1 1 d . . . . .
H35 H 0.6390 0.5554 0.7291 0.017 Uiso 1 1 calc R . . . .
C36 C 0.70947(16) 0.46441(9) 0.75417(8) 0.0102(3) Uani 1 1 d . . . . .
H36 H 0.7884 0.4652 0.7443 0.012 Uiso 1 1 calc R . . . .
C37 C 0.55987(16) 0.35994(9) 0.63980(8) 0.0102(3) Uani 1 1 d . . . . .
H37 H 0.6006 0.3214 0.6474 0.012 Uiso 1 1 calc R . . . .
C38 C 0.43956(16) 0.37323(10) 0.65172(8) 0.0143(4) Uani 1 1 d . . . . .
H38 H 0.3883 0.3450 0.6688 0.017 Uiso 1 1 calc R . . . .
C39 C 0.41114(17) 0.43705(10) 0.63310(9) 0.0159(4) Uani 1 1 d . . . . .
H39 H 0.3380 0.4577 0.6357 0.019 Uiso 1 1 calc R . . . .
C40 C 0.51404(16) 0.46400(9) 0.60967(8) 0.0123(4) Uani 1 1 d . . . . .
H40 H 0.5197 0.5052 0.5943 0.015 Uiso 1 1 calc R . . . .
C41 C 0.60760(15) 0.41599(9) 0.61409(8) 0.0085(3) Uani 1 1 d . . . . .
C42 C 0.69854(16) 0.40355(8) 0.50133(8) 0.0089(3) Uani 1 1 d . . . . .
C43 C 0.58670(17) 0.37551(9) 0.48269(9) 0.0146(4) Uani 1 1 d . . . . .
H43 H 0.5334 0.3674 0.5113 0.018 Uiso 1 1 calc R . . . .
C44 C 0.5544(2) 0.35961(11) 0.42136(10) 0.0241(5) Uani 1 1 d . . . . .
H44 H 0.4796 0.3409 0.4092 0.029 Uiso 1 1 calc R . . . .
C45 C 0.6335(2) 0.37159(12) 0.37837(9) 0.0257(5) Uani 1 1 d . . . . .
H45 H 0.6120 0.3608 0.3374 0.031 Uiso 1 1 calc R . . . .
C46 C 0.7446(2) 0.39964(10) 0.39684(9) 0.0193(4) Uani 1 1 d . . . . .
H46 H 0.7974 0.4080 0.3681 0.023 Uiso 1 1 calc R . . . .
C47 C 0.77752(18) 0.41529(9) 0.45762(8) 0.0135(4) Uani 1 1 d . . . . .
H47 H 0.8526 0.4337 0.4696 0.016 Uiso 1 1 calc R . . . .
C48 C 0.77514(15) 0.50821(8) 0.57885(8) 0.0083(3) Uani 1 1 d . . . . .
C49 C 0.85562(17) 0.53723(9) 0.62422(9) 0.0137(4) Uani 1 1 d . . . . .
H49 H 0.8905 0.5133 0.6574 0.016 Uiso 1 1 calc R . . . .
C50 C 0.88382(19) 0.60155(10) 0.62008(10) 0.0203(4) Uani 1 1 d . . . . .
H50 H 0.9370 0.6206 0.6507 0.024 Uiso 1 1 calc R . . . .
C51 C 0.83328(19) 0.63763(9) 0.57060(11) 0.0208(4) Uani 1 1 d . . . . .
H51 H 0.8548 0.6803 0.5672 0.025 Uiso 1 1 calc R . . . .
C52 C 0.75061(19) 0.60986(9) 0.52631(10) 0.0177(4) Uani 1 1 d . . . . .
H52 H 0.7148 0.6342 0.4936 0.021 Uiso 1 1 calc R . . . .
C53 C 0.72110(17) 0.54563(9) 0.53058(9) 0.0129(4) Uani 1 1 d . . . . .
H53 H 0.6647 0.5274 0.5010 0.015 Uiso 1 1 calc R . . . .
Cl1 Cl 0.12516(12) 0.89894(6) 0.54905(5) 0.0841(3) Uani 1 1 d . . . . .
Cl2 Cl -0.00507(11) 0.93714(5) 0.43091(5) 0.0789(3) Uani 1 1 d . . . . .
C54 C 0.0405(4) 0.87213(18) 0.47948(19) 0.0647(11) Uani 1 1 d . . . . .
H54A H 0.0898 0.8431 0.4585 0.078 Uiso 1 1 calc R . . . .
H54B H -0.0303 0.8489 0.4890 0.078 Uiso 1 1 calc R . . . .

loop_
_atom_site_aniso_label
_atom_site_aniso_U_11
_atom_site_aniso_U_22
_atom_site_aniso_U_33
_atom_site_aniso_U_23
_atom_site_aniso_U_13
_atom_site_aniso_U_12
Fe1 0.00577(12) 0.00656(13) 0.00704(13) 0.00102(10) 0.00176(9) 0.00196(9)
Fe2 0.00627(12) 0.00628(13) 0.00318(12) 0.00168(9) 0.00056(9) -0.00019(9)
Fe3 0.00670(12) 0.00459(13) 0.00362(12) 0.00111(9) 0.00186(9) -0.00026(9)
Fe4 0.00632(12) 0.00739(13) 0.00658(13) 0.00104(10) 0.00158(9) 0.00123(9)
P1 0.00589(18) 0.00543(19) 0.00488(18) -0.00026(15) 0.00114(14) -0.00044(15)
P2 0.00764(19) 0.00468(19) 0.00438(18) 0.00092(14) 0.00089(14) -0.00062(15)
P3 0.00709(19) 0.00628(19) 0.00443(18) 0.00058(15) 0.00137(14) -0.00096(15)
P4 0.00704(18) 0.00496(19) 0.00359(18) 0.00085(14) 0.00025(14) -0.00095(14)
O1 0.0299(8) 0.0111(7) 0.0315(8) 0.0050(6) -0.0012(7) 0.0056(6)
O2 0.0127(7) 0.0221(8) 0.0353(9) -0.0037(7) -0.0086(6) 0.0014(6)
O3 0.0285(8) 0.0461(11) 0.0230(8) 0.0056(7) 0.0189(7) 0.0139(8)
O4 0.0320(8) 0.0097(7) 0.0159(7) 0.0058(5) 0.0031(6) 0.0002(6)
O5 0.0213(8) 0.0475(10) 0.0146(7) 0.0044(7) -0.0080(6) -0.0073(7)
O6 0.0365(9) 0.0190(7) 0.0127(7) -0.0060(6) 0.0075(6) 0.0033(6)
O7 0.0248(8) 0.0225(8) 0.0269(8) 0.0018(6) 0.0150(6) -0.0105(6)
C1 0.0107(8) 0.0152(10) 0.0142(9) 0.0008(7) 0.0008(7) 0.0026(7)
C2 0.0102(8) 0.0125(9) 0.0191(9) 0.0022(7) 0.0032(7) 0.0043(7)
C3 0.0149(9) 0.0183(10) 0.0181(10) 0.0036(8) 0.0029(8) 0.0046(7)
C4 0.0125(8) 0.0142(9) 0.0054(8) 0.0004(7) 0.0011(6) 0.0038(7)
C5 0.0135(9) 0.0189(9) 0.0105(8) 0.0046(7) 0.0034(7) -0.0017(7)
C6 0.0145(8) 0.0092(8) 0.0104(8) 0.0047(7) 0.0031(7) 0.0018(7)
C7 0.0127(8) 0.0112(9) 0.0096(8) -0.0012(7) 0.0036(7) 0.0022(7)
C8 0.0070(8) 0.0090(8) 0.0109(8) -0.0009(7) -0.0018(6) 0.0014(6)
C9 0.0153(9) 0.0198(10) 0.0156(9) -0.0063(8) 0.0044(7) -0.0045(8)
C10 0.0295(11) 0.0303(12) 0.0202(11) -0.0169(9) 0.0047(9) -0.0062(10)
C11 0.0233(11) 0.0186(10) 0.0285(11) -0.0110(9) -0.0045(9) -0.0074(8)
C12 0.0118(9) 0.0136(9) 0.0251(10) 0.0026(8) -0.0018(7) -0.0030(7)
C13 0.0118(8) 0.0131(9) 0.0152(9) 0.0013(7) 0.0002(7) -0.0014(7)
C14 0.0103(8) 0.0093(8) 0.0095(8) -0.0016(7) 0.0027(6) -0.0011(6)
C15 0.0239(10) 0.0108(9) 0.0129(9) 0.0013(7) 0.0002(7) -0.0024(8)
C16 0.0343(12) 0.0118(10) 0.0254(11) 0.0002(8) 0.0010(9) -0.0078(9)
C17 0.0304(12) 0.0197(11) 0.0263(11) -0.0077(9) -0.0013(9) -0.0116(9)
C18 0.0207(10) 0.0254(11) 0.0169(10) -0.0047(8) -0.0047(8) -0.0043(8)
C19 0.0142(9) 0.0127(9) 0.0119(9) 0.0005(7) 0.0002(7) -0.0006(7)
C20 0.0092(8) 0.0150(9) 0.0080(8) 0.0003(7) 0.0022(6) -0.0039(7)
C21 0.0164(9) 0.0192(10) 0.0106(9) 0.0025(7) 0.0026(7) -0.0034(7)
C22 0.0222(10) 0.0347(12) 0.0096(9) 0.0073(8) 0.0010(8) -0.0045(9)
C23 0.0375(13) 0.0472(15) 0.0066(9) -0.0056(9) 0.0005(9) -0.0080(11)
C24 0.0473(15) 0.0309(13) 0.0158(10) -0.0122(9) 0.0027(10) -0.0043(11)
C25 0.0294(11) 0.0178(10) 0.0134(9) -0.0037(8) 0.0020(8) -0.0020(8)
C26 0.0088(8) 0.0082(8) 0.0103(8) 0.0040(6) -0.0009(6) -0.0011(6)
C27 0.0112(8) 0.0142(9) 0.0146(9) 0.0036(7) 0.0034(7) 0.0008(7)
C28 0.0109(8) 0.0190(10) 0.0241(10) 0.0114(8) 0.0057(7) 0.0007(7)
C29 0.0108(9) 0.0145(9) 0.0277(11) 0.0113(8) -0.0037(8) -0.0056(7)
C30 0.0204(10) 0.0127(9) 0.0183(10) 0.0022(7) -0.0050(8) -0.0054(8)
C31 0.0134(8) 0.0121(9) 0.0118(8) 0.0030(7) 0.0011(7) -0.0020(7)
C32 0.0102(8) 0.0086(8) 0.0061(8) -0.0006(6) 0.0017(6) 0.0004(6)
C33 0.0126(8) 0.0154(9) 0.0082(8) -0.0008(7) 0.0030(6) 0.0028(7)
C34 0.0182(9) 0.0154(9) 0.0138(9) -0.0032(7) 0.0032(7) 0.0088(7)
C35 0.0201(9) 0.0074(8) 0.0145(9) -0.0028(7) 0.0004(7) 0.0014(7)
C36 0.0119(8) 0.0093(8) 0.0092(8) -0.0010(7) 0.0003(6) -0.0020(7)
C37 0.0121(8) 0.0101(8) 0.0082(8) -0.0011(7) 0.0009(6) -0.0031(7)
C38 0.0097(8) 0.0213(10) 0.0120(8) -0.0016(7) 0.0018(7) -0.0075(7)
C39 0.0072(8) 0.0277(11) 0.0121(9) 0.0007(8) -0.0013(7) 0.0039(7)
C40 0.0118(8) 0.0166(9) 0.0079(8) 0.0035(7) -0.0009(6) 0.0037(7)
C41 0.0087(8) 0.0100(8) 0.0067(8) -0.0001(6) 0.0000(6) -0.0009(6)
C42 0.0136(8) 0.0059(8) 0.0068(8) 0.0015(6) -0.0005(6) 0.0018(6)
C43 0.0154(9) 0.0167(9) 0.0113(9) -0.0025(7) -0.0005(7) -0.0014(7)
C44 0.0236(11) 0.0309(12) 0.0160(10) -0.0086(9) -0.0057(8) -0.0049(9)
C45 0.0350(12) 0.0335(13) 0.0072(9) -0.0083(8) -0.0035(8) 0.0019(10)
C46 0.0303(11) 0.0210(10) 0.0077(9) 0.0015(7) 0.0059(8) 0.0043(8)
C47 0.0186(9) 0.0114(9) 0.0108(9) 0.0018(7) 0.0024(7) -0.0002(7)
C48 0.0085(8) 0.0069(8) 0.0101(8) -0.0003(6) 0.0045(6) -0.0008(6)
C49 0.0145(9) 0.0113(9) 0.0145(9) -0.0019(7) -0.0015(7) 0.0005(7)
C50 0.0191(10) 0.0128(10) 0.0284(11) -0.0080(8) 0.0001(8) -0.0041(8)
C51 0.0223(10) 0.0056(9) 0.0365(12) -0.0016(8) 0.0119(9) -0.0029(7)
C52 0.0228(10) 0.0113(9) 0.0204(10) 0.0060(8) 0.0076(8) 0.0044(8)
C53 0.0155(9) 0.0104(9) 0.0127(9) 0.0013(7) 0.0016(7) -0.0006(7)
Cl1 0.1080(9) 0.0839(7) 0.0678(6) 0.0156(5) 0.0413(6) 0.0111(6)
Cl2 0.0877(7) 0.0742(7) 0.0815(7) 0.0232(5) 0.0375(6) 0.0331(6)
C54 0.075(2) 0.049(2) 0.077(3) 0.0123(18) 0.038(2) 0.0241(18)

loop_
_atom_type_symbol
_atom_type_description
_atom_type_scat_dispersion_real
_atom_type_scat_dispersion_imag
_atom_type_scat_source
C C 0.0181 0.0091 'International Tables Vol C Tables 4.2.6.8 and 6.1.1.4'
H H 0.0000 0.0000 'International Tables Vol C Tables 4.2.6.8 and 6.1.1.4'
Cl Cl 0.3639 0.7018 'International Tables Vol C Tables 4.2.6.8 and 6.1.1.4'
Fe Fe -1.1336 3.1974 'International Tables Vol C Tables 4.2.6.8 and 6.1.1.4'
O O 0.0492 0.0322 'International Tables Vol C Tables 4.2.6.8 and 6.1.1.4'
P P 0.2955 0.4335 'International Tables Vol C Tables 4.2.6.8 and 6.1.1.4'

loop_
_geom_angle_atom_site_label_1
_geom_angle_atom_site_label_2
_geom_angle_atom_site_label_3
_geom_angle
_geom_angle_site_symmetry_1
_geom_angle_site_symmetry_3
Fe2 Fe1 Fe3 86.758(11) . .
P1 Fe1 Fe2 53.075(13) . .
P1 Fe1 Fe3 53.199(13) . .
P1 Fe1 P2 68.388(16) . .
P2 Fe1 Fe2 53.069(13) . .
P2 Fe1 Fe3 52.838(13) . .
C1 Fe1 Fe2 90.60(6) . .
C1 Fe1 Fe3 137.14(6) . .
C1 Fe1 P1 143.63(6) . .
C1 Fe1 P2 92.58(6) . .
C1 Fe1 C2 101.48(9) . .
C2 Fe1 Fe2 98.64(6) . .
C2 Fe1 Fe3 121.22(6) . .
C2 Fe1 P1 84.33(6) . .
C2 Fe1 P2 148.80(6) . .
C3 Fe1 Fe2 162.74(7) . .
C3 Fe1 Fe3 77.71(6) . .
C3 Fe1 P1 119.69(7) . .
C3 Fe1 P2 110.43(7) . .
C3 Fe1 C1 95.64(9) . .
C3 Fe1 C2 95.87(9) . .
P1 Fe2 Fe1 54.594(13) . .
P1 Fe2 P2 69.957(17) . .
P2 Fe2 Fe1 54.666(13) . .
P3 Fe2 Fe1 158.357(17) . .
P3 Fe2 P1 106.228(18) . .
P3 Fe2 P2 112.456(18) . .
C4 Fe2 Fe1 105.14(6) . .
C4 Fe2 P1 159.28(6) . .
C4 Fe2 P2 95.43(6) . .
C4 Fe2 P3 92.75(6) . .
C4 Fe2 C5 91.41(8) . .
C5 Fe2 Fe1 93.58(6) . .
C5 Fe2 P1 93.97(6) . .
C5 Fe2 P2 148.21(6) . .
C5 Fe2 P3 98.13(6) . .
P1 Fe3 Fe1 54.424(13) . .
P2 Fe3 Fe1 54.605(13) . .
P2 Fe3 P1 69.899(17) . .
P4 Fe3 Fe1 156.729(16) . .
P4 Fe3 P1 107.978(18) . .
P4 Fe3 P2 107.497(18) . .
C6 Fe3 Fe1 98.81(6) . .
C6 Fe3 P1 152.93(6) . .
C6 Fe3 P2 91.97(6) . .
C6 Fe3 P4 96.39(6) . .
C7 Fe3 Fe1 103.55(6) . .
C7 Fe3 P1 98.44(6) . .
C7 Fe3 P2 158.15(6) . .
C7 Fe3 P4 93.53(6) . .
C7 Fe3 C6 91.48(8) . .
C32 Fe4 C33 41.44(7) . .
C32 Fe4 C34 69.01(7) . .
C32 Fe4 C35 69.24(7) . .
C32 Fe4 C36 41.39(7) . .
C32 Fe4 C37 108.88(7) . .
C32 Fe4 C38 120.86(8) . .
C32 Fe4 C39 154.59(8) . .
C32 Fe4 C40 163.98(7) . .
C33 Fe4 C34 40.60(8) . .
C33 Fe4 C35 68.63(8) . .
C33 Fe4 C38 106.69(8) . .
C33 Fe4 C39 118.21(8) . .
C35 Fe4 C34 40.43(8) . .
C36 Fe4 C33 69.06(7) . .
C36 Fe4 C34 68.25(7) . .
C36 Fe4 C35 40.62(7) . .
C36 Fe4 C37 122.99(7) . .
C36 Fe4 C38 157.59(8) . .
C36 Fe4 C39 161.32(8) . .
C36 Fe4 C40 125.41(8) . .
C37 Fe4 C33 125.86(8) . .
C37 Fe4 C34 161.71(8) . .
C37 Fe4 C35 157.30(8) . .
C37 Fe4 C38 40.63(7) . .
C37 Fe4 C39 68.41(8) . .
C38 Fe4 C34 123.67(8) . .
C38 Fe4 C35 160.15(8) . .
C38 Fe4 C39 40.47(8) . .
C39 Fe4 C34 105.28(8) . .
C39 Fe4 C35 123.31(8) . .
C40 Fe4 C33 152.73(7) . .
C40 Fe4 C34 118.16(8) . .
C40 Fe4 C35 106.22(8) . .
C40 Fe4 C37 69.03(7) . .
C40 Fe4 C38 68.61(8) . .
C40 Fe4 C39 40.75(8) . .
C41 Fe4 C32 126.58(7) . .
C41 Fe4 C33 164.12(7) . .
C41 Fe4 C34 154.53(8) . .
C41 Fe4 C35 120.66(8) . .
C41 Fe4 C36 108.76(7) . .
C41 Fe4 C37 41.14(7) . .
C41 Fe4 C38 68.99(7) . .
C41 Fe4 C39 69.10(7) . .
C41 Fe4 C40 41.46(7) . .
Fe1 P1 P2 55.859(15) . .
Fe2 P1 Fe1 72.331(16) . .
Fe2 P1 Fe3 109.78(2) . .
Fe2 P1 P2 55.034(14) . .
Fe3 P1 Fe1 72.377(15) . .
Fe3 P1 P2 54.815(14) . .
C8 P1 Fe1 120.47(6) . .
C8 P1 Fe2 121.59(6) . .
C8 P1 Fe3 128.61(6) . .
C8 P1 P2 175.05(6) . .
Fe1 P2 P1 55.753(15) . .
Fe2 P2 Fe1 72.265(15) . .
Fe2 P2 P1 55.009(15) . .
Fe3 P2 Fe1 72.557(15) . .
Fe3 P2 Fe2 110.23(2) . .
Fe3 P2 P1 55.286(14) . .
C14 P2 Fe1 125.61(6) . .
C14 P2 Fe2 127.89(6) . .
C14 P2 Fe3 121.71(6) . .
C14 P2 P1 176.72(6) . .
C20 P3 Fe2 111.53(6) . .
C20 P3 C26 101.77(8) . .
C26 P3 Fe2 115.71(6) . .
C32 P3 Fe2 121.77(6) . .
C32 P3 C20 101.04(8) . .
C32 P3 C26 102.32(8) . .
C41 P4 Fe3 123.29(6) . .
C41 P4 C42 100.46(8) . .
C41 P4 C48 103.44(8) . .
C42 P4 Fe3 109.98(6) . .
C48 P4 Fe3 115.07(6) . .
C48 P4 C42 101.68(8) . .
O1 C1 Fe1 178.92(18) . .
O2 C2 Fe1 178.30(18) . .
O3 C3 Fe1 173.77(18) . .
O4 C4 Fe2 178.19(16) . .
O5 C5 Fe2 176.35(19) . .
O6 C6 Fe3 176.36(17) . .
O7 C7 Fe3 177.69(17) . .
C9 C8 P1 119.77(14) . .
C9 C8 C13 118.64(17) . .
C13 C8 P1 121.58(14) . .
C8 C9 H9 119.7 . .
C10 C9 C8 120.55(19) . .
C10 C9 H9 119.7 . .
C9 C10 H10 119.9 . .
C11 C10 C9 120.3(2) . .
C11 C10 H10 119.9 . .
C10 C11 H11 120.2 . .
C12 C11 C10 119.63(19) . .
C12 C11 H11 120.2 . .
C11 C12 H12 119.8 . .
C11 C12 C13 120.49(19) . .
C13 C12 H12 119.8 . .
C8 C13 H13 119.8 . .
C12 C13 C8 120.40(18) . .
C12 C13 H13 119.8 . .
C15 C14 P2 122.50(14) . .
C15 C14 C19 118.48(17) . .
C19 C14 P2 118.98(14) . .
C14 C15 H15 119.7 . .
C16 C15 C14 120.55(18) . .
C16 C15 H15 119.7 . .
C15 C16 H16 119.8 . .
C17 C16 C15 120.5(2) . .
C17 C16 H16 119.8 . .
C16 C17 H17 120.2 . .
C18 C17 C16 119.63(19) . .
C18 C17 H17 120.2 . .
C17 C18 H18 119.9 . .
C17 C18 C19 120.27(19) . .
C19 C18 H18 119.9 . .
C14 C19 H19 119.7 . .
C18 C19 C14 120.60(18) . .
C18 C19 H19 119.7 . .
C21 C20 P3 118.43(14) . .
C25 C20 P3 122.76(15) . .
C25 C20 C21 118.81(17) . .
C20 C21 H21 119.6 . .
C22 C21 C20 120.7(2) . .
C22 C21 H21 119.6 . .
C21 C22 H22 120.0 . .
C23 C22 C21 120.0(2) . .
C23 C22 H22 120.0 . .
C22 C23 H23 120.0 . .
C24 C23 C22 120.0(2) . .
C24 C23 H23 120.0 . .
C23 C24 H24 119.8 . .
C23 C24 C25 120.4(2) . .
C25 C24 H24 119.8 . .
C20 C25 C24 120.1(2) . .
C20 C25 H25 119.9 . .
C24 C25 H25 119.9 . .
C27 C26 P3 121.79(14) . .
C31 C26 P3 119.14(14) . .
C31 C26 C27 119.05(17) . .
C26 C27 H27 119.9 . .
C28 C27 C26 120.22(18) . .
C28 C27 H27 119.9 . .
C27 C28 H28 119.9 . .
C29 C28 C27 120.23(18) . .
C29 C28 H28 119.9 . .
C28 C29 H29 120.0 . .
C28 C29 C30 120.05(18) . .
C30 C29 H29 120.0 . .
C29 C30 H30 120.1 . .
C29 C30 C31 119.89(19) . .
C31 C30 H30 120.1 . .
C26 C31 H31 119.7 . .
C30 C31 C26 120.51(18) . .
C30 C31 H31 119.7 . .
P3 C32 Fe4 130.34(9) . .
C33 C32 Fe4 69.76(10) . .
C33 C32 P3 125.95(14) . .
C36 C32 Fe4 69.54(10) . .
C36 C32 P3 126.87(13) . .
C36 C32 C33 106.91(15) . .
Fe4 C33 H33 126.4 . .
C32 C33 Fe4 68.80(10) . .
C32 C33 H33 126.0 . .
C34 C33 Fe4 70.36(10) . .
C34 C33 C32 107.97(16) . .
C34 C33 H33 126.0 . .
Fe4 C34 H34 127.3 . .
C33 C34 Fe4 69.04(10) . .
C33 C34 H34 125.7 . .
C35 C34 Fe4 69.55(11) . .
C35 C34 C33 108.54(16) . .
C35 C34 H34 125.7 . .
Fe4 C35 H35 126.5 . .
C34 C35 Fe4 70.02(11) . .
C34 C35 H35 126.0 . .
C36 C35 Fe4 69.01(10) . .
C36 C35 C34 107.96(17) . .
C36 C35 H35 126.0 . .
Fe4 C36 H36 126.5 . .
C32 C36 Fe4 69.07(10) . .
C32 C36 H36 125.7 . .
C35 C36 Fe4 70.37(10) . .
C35 C36 C32 108.62(16) . .
C35 C36 H36 125.7 . .
Fe4 C37 H37 126.6 . .
C38 C37 Fe4 70.12(11) . .
C38 C37 H37 125.8 . .
C38 C37 C41 108.34(16) . .
C41 C37 Fe4 68.98(10) . .
C41 C37 H37 125.8 . .
Fe4 C38 H38 126.6 . .
C37 C38 Fe4 69.25(10) . .
C37 C38 H38 125.9 . .
C39 C38 Fe4 69.80(11) . .
C39 C38 C37 108.23(16) . .
C39 C38 H38 125.9 . .
Fe4 C39 H39 126.9 . .
C38 C39 Fe4 69.73(10) . .
C38 C39 H39 125.8 . .
C38 C39 C40 108.33(16) . .
C40 C39 Fe4 69.15(10) . .
C40 C39 H39 125.8 . .
Fe4 C40 H40 126.5 . .
C39 C40 Fe4 70.10(10) . .
C39 C40 H40 126.1 . .
C39 C40 C41 107.76(16) . .
C41 C40 Fe4 68.83(10) . .
C41 C40 H40 126.1 . .
P4 C41 Fe4 132.79(9) . .
C37 C41 Fe4 69.88(10) . .
C37 C41 P4 126.37(14) . .
C37 C41 C40 107.35(15) . .
C40 C41 Fe4 69.71(10) . .
C40 C41 P4 125.63(14) . .
C43 C42 P4 122.16(14) . .
C43 C42 C47 119.04(17) . .
C47 C42 P4 118.72(14) . .
C42 C43 H43 119.9 . .
C44 C43 C42 120.22(19) . .
C44 C43 H43 119.9 . .
C43 C44 H44 119.9 . .
C45 C44 C43 120.2(2) . .
C45 C44 H44 119.9 . .
C44 C45 H45 120.2 . .
C46 C45 C44 119.60(18) . .
C46 C45 H45 120.2 . .
C45 C46 H46 119.7 . .
C47 C46 C45 120.53(19) . .
C47 C46 H46 119.7 . .
C42 C47 H47 119.8 . .
C46 C47 C42 120.38(18) . .
C46 C47 H47 119.8 . .
C49 C48 P4 119.55(14) . .
C53 C48 P4 121.74(14) . .
C53 C48 C49 118.64(17) . .
C48 C49 H49 119.8 . .
C50 C49 C48 120.40(18) . .
C50 C49 H49 119.8 . .
C49 C50 H50 119.8 . .
C51 C50 C49 120.39(19) . .
C51 C50 H50 119.8 . .
C50 C51 H51 120.2 . .
C52 C51 C50 119.70(18) . .
C52 C51 H51 120.2 . .
C51 C52 H52 120.0 . .
C51 C52 C53 120.09(19) . .
C53 C52 H52 120.0 . .
C48 C53 H53 119.7 . .
C52 C53 C48 120.69(18) . .
C52 C53 H53 119.7 . .
Cl1 C54 H54A 109.4 . .
Cl1 C54 H54B 109.4 . .
Cl2 C54 Cl1 111.0(2) . .
Cl2 C54 H54A 109.4 . .
Cl2 C54 H54B 109.4 . .
H54A C54 H54B 108.0 . .

loop_
_geom_bond_atom_site_label_1
_geom_bond_atom_site_label_2
_geom_bond_distance
_geom_bond_site_symmetry_2
Fe1 Fe2 2.6641(4) .
Fe1 Fe3 2.6704(4) .
Fe1 P1 2.2789(5) .
Fe1 P2 2.2818(5) .
Fe1 C1 1.777(2) .
Fe1 C2 1.799(2) .
Fe1 C3 1.769(2) .
Fe2 P1 2.2352(5) .
Fe2 P2 2.2358(5) .
Fe2 P3 2.2162(5) .
Fe2 C4 1.7729(19) .
Fe2 C5 1.7884(19) .
Fe3 P1 2.2435(5) .
Fe3 P2 2.2307(5) .
Fe3 P4 2.2225(5) .
Fe3 C6 1.7900(19) .
Fe3 C7 1.7883(19) .
Fe4 C32 2.0317(17) .
Fe4 C33 2.0447(18) .
Fe4 C34 2.0621(19) .
Fe4 C35 2.0559(19) .
Fe4 C36 2.0380(18) .
Fe4 C37 2.0429(18) .
Fe4 C38 2.0543(19) .
Fe4 C39 2.0553(18) .
Fe4 C40 2.0426(18) .
Fe4 C41 2.0308(17) .
P1 P2 2.5631(6) .
P1 C8 1.8325(18) .
P2 C14 1.8269(18) .
P3 C20 1.8373(18) .
P3 C26 1.8388(18) .
P3 C32 1.8039(18) .
P4 C41 1.8048(18) .
P4 C42 1.8336(18) .
P4 C48 1.8309(18) .
O1 C1 1.152(2) .
O2 C2 1.142(3) .
O3 C3 1.159(3) .
O4 C4 1.152(2) .
O5 C5 1.144(2) .
O6 C6 1.145(2) .
O7 C7 1.141(2) .
C8 C9 1.394(3) .
C8 C13 1.400(3) .
C9 H9 0.9300 .
C9 C10 1.391(3) .
C10 H10 0.9300 .
C10 C11 1.385(3) .
C11 H11 0.9300 .
C11 C12 1.383(3) .
C12 H12 0.9300 .
C12 C13 1.387(3) .
C13 H13 0.9300 .
C14 C15 1.399(3) .
C14 C19 1.400(3) .
C15 H15 0.9300 .
C15 C16 1.386(3) .
C16 H16 0.9300 .
C16 C17 1.386(3) .
C17 H17 0.9300 .
C17 C18 1.386(3) .
C18 H18 0.9300 .
C18 C19 1.388(3) .
C19 H19 0.9300 .
C20 C21 1.398(3) .
C20 C25 1.392(3) .
C21 H21 0.9300 .
C21 C22 1.387(3) .
C22 H22 0.9300 .
C22 C23 1.385(4) .
C23 H23 0.9300 .
C23 C24 1.380(4) .
C24 H24 0.9300 .
C24 C25 1.397(3) .
C25 H25 0.9300 .
C26 C27 1.395(3) .
C26 C31 1.394(3) .
C27 H27 0.9300 .
C27 C28 1.394(3) .
C28 H28 0.9300 .
C28 C29 1.382(3) .
C29 H29 0.9300 .
C29 C30 1.388(3) .
C30 H30 0.9300 .
C30 C31 1.393(3) .
C31 H31 0.9300 .
C32 C33 1.442(2) .
C32 C36 1.438(2) .
C33 H33 0.9300 .
C33 C34 1.425(3) .
C34 H34 0.9300 .
C34 C35 1.423(3) .
C35 H35 0.9300 .
C35 C36 1.421(3) .
C36 H36 0.9300 .
C37 H37 0.9300 .
C37 C38 1.422(3) .
C37 C41 1.431(2) .
C38 H38 0.9300 .
C38 C39 1.421(3) .
C39 H39 0.9300 .
C39 C40 1.427(3) .
C40 H40 0.9300 .
C40 C41 1.442(2) .
C42 C43 1.393(3) .
C42 C47 1.399(3) .
C43 H43 0.9300 .
C43 C44 1.392(3) .
C44 H44 0.9300 .
C44 C45 1.388(3) .
C45 H45 0.9300 .
C45 C46 1.386(3) .
C46 H46 0.9300 .
C46 C47 1.380(3) .
C47 H47 0.9300 .
C48 C49 1.397(3) .
C48 C53 1.395(3) .
C49 H49 0.9300 .
C49 C50 1.388(3) .
C50 H50 0.9300 .
C50 C51 1.386(3) .
C51 H51 0.9300 .
C51 C52 1.384(3) .
C52 H52 0.9300 .
C52 C53 1.389(3) .
C53 H53 0.9300 .
Cl1 C54 1.787(5) .
Cl2 C54 1.765(4) .
C54 H54A 0.9700 .
C54 H54B 0.9700 .

loop_
_geom_torsion_atom_site_label_1
_geom_torsion_atom_site_label_2
_geom_torsion_atom_site_label_3
_geom_torsion_atom_site_label_4
_geom_torsion
_geom_torsion_site_symmetry_1
_geom_torsion_site_symmetry_2
_geom_torsion_site_symmetry_3
_geom_torsion_site_symmetry_4
Fe1 P1 C8 C9 -112.99(14) . . . .
Fe1 P1 C8 C13 66.10(16) . . . .
Fe1 P2 C14 C15 60.31(18) . . . .
Fe1 P2 C14 C19 -121.87(13) . . . .
Fe2 P1 C8 C9 -25.95(17) . . . .
Fe2 P1 C8 C13 153.14(13) . . . .
Fe2 P2 C14 C15 -34.43(19) . . . .
Fe2 P2 C14 C19 143.39(12) . . . .
Fe2 P3 C20 C21 -57.67(15) . . . .
Fe2 P3 C20 C25 121.35(16) . . . .
Fe2 P3 C26 C27 146.83(13) . . . .
Fe2 P3 C26 C31 -34.88(16) . . . .
Fe2 P3 C32 Fe4 68.47(13) . . . .
Fe2 P3 C32 C33 161.65(13) . . . .
Fe2 P3 C32 C36 -25.17(18) . . . .
Fe3 P1 C8 C9 155.85(13) . . . .
Fe3 P1 C8 C13 -25.07(18) . . . .
Fe3 P2 C14 C15 150.83(14) . . . .
Fe3 P2 C14 C19 -31.35(17) . . . .
Fe3 P4 C41 Fe4 64.38(15) . . . .
Fe3 P4 C41 C37 -31.35(18) . . . .
Fe3 P4 C41 C40 159.09(13) . . . .
Fe3 P4 C42 C43 115.81(15) . . . .
Fe3 P4 C42 C47 -61.03(15) . . . .
Fe3 P4 C48 C49 -36.95(16) . . . .
Fe3 P4 C48 C53 139.92(13) . . . .
Fe4 C32 C33 C34 -59.67(13) . . . .
Fe4 C32 C36 C35 59.44(13) . . . .
Fe4 C33 C34 C35 -58.47(13) . . . .
Fe4 C34 C35 C36 -58.77(13) . . . .
Fe4 C35 C36 C32 -58.64(12) . . . .
Fe4 C37 C38 C39 59.11(13) . . . .
Fe4 C37 C41 P4 128.96(14) . . . .
Fe4 C37 C41 C40 -59.91(12) . . . .
Fe4 C38 C39 C40 58.53(13) . . . .
Fe4 C39 C40 C41 58.72(12) . . . .
Fe4 C40 C41 P4 -128.76(14) . . . .
Fe4 C40 C41 C37 60.02(12) . . . .
P1 C8 C9 C10 177.33(17) . . . .
P1 C8 C13 C12 -177.83(14) . . . .
P2 C14 C15 C16 178.02(17) . . . .
P2 C14 C19 C18 -178.96(15) . . . .
P3 C20 C21 C22 179.26(15) . . . .
P3 C20 C25 C24 -178.78(18) . . . .
P3 C26 C27 C28 177.01(14) . . . .
P3 C26 C31 C30 -175.90(14) . . . .
P3 C32 C33 Fe4 -125.79(14) . . . .
P3 C32 C33 C34 174.53(13) . . . .
P3 C32 C36 Fe4 125.72(14) . . . .
P3 C32 C36 C35 -174.85(13) . . . .
P4 C42 C43 C44 -176.96(16) . . . .
P4 C42 C47 C46 177.36(15) . . . .
P4 C48 C49 C50 174.94(15) . . . .
P4 C48 C53 C52 -174.18(14) . . . .
C8 C9 C10 C11 0.8(4) . . . .
C9 C8 C13 C12 1.3(3) . . . .
C9 C10 C11 C12 0.8(4) . . . .
C10 C11 C12 C13 -1.3(3) . . . .
C11 C12 C13 C8 0.3(3) . . . .
C13 C8 C9 C10 -1.8(3) . . . .
C14 C15 C16 C17 0.4(3) . . . .
C15 C14 C19 C18 -1.1(3) . . . .
C15 C16 C17 C18 -0.2(4) . . . .
C16 C17 C18 C19 -0.7(3) . . . .
C17 C18 C19 C14 1.3(3) . . . .
C19 C14 C15 C16 0.2(3) . . . .
C20 P3 C26 C27 25.74(17) . . . .
C20 P3 C26 C31 -155.96(15) . . . .
C20 P3 C32 Fe4 -167.43(11) . . . .
C20 P3 C32 C33 -74.26(16) . . . .
C20 P3 C32 C36 98.92(16) . . . .
C20 C21 C22 C23 -0.6(3) . . . .
C21 C20 C25 C24 0.2(3) . . . .
C21 C22 C23 C24 0.6(4) . . . .
C22 C23 C24 C25 -0.1(4) . . . .
C23 C24 C25 C20 -0.3(4) . . . .
C25 C20 C21 C22 0.2(3) . . . .
C26 P3 C20 C21 66.28(16) . . . .
C26 P3 C20 C25 -114.70(17) . . . .
C26 P3 C32 Fe4 -62.64(13) . . . .
C26 P3 C32 C33 30.53(17) . . . .
C26 P3 C32 C36 -156.28(15) . . . .
C26 C27 C28 C29 -0.8(3) . . . .
C27 C26 C31 C30 2.4(3) . . . .
C27 C28 C29 C30 1.8(3) . . . .
C28 C29 C30 C31 -0.7(3) . . . .
C29 C30 C31 C26 -1.5(3) . . . .
C31 C26 C27 C28 -1.3(3) . . . .
C32 P3 C20 C21 171.52(15) . . . .
C32 P3 C20 C25 -9.46(18) . . . .
C32 P3 C26 C27 -78.48(16) . . . .
C32 P3 C26 C31 99.81(15) . . . .
C32 C33 C34 Fe4 58.70(12) . . . .
C32 C33 C34 C35 0.2(2) . . . .
C33 C32 C36 Fe4 -60.05(12) . . . .
C33 C32 C36 C35 -0.6(2) . . . .
C33 C34 C35 Fe4 58.16(13) . . . .
C33 C34 C35 C36 -0.6(2) . . . .
C34 C35 C36 Fe4 59.40(13) . . . .
C34 C35 C36 C32 0.8(2) . . . .
C36 C32 C33 Fe4 59.90(12) . . . .
C36 C32 C33 C34 0.2(2) . . . .
C37 C38 C39 Fe4 -58.77(13) . . . .
C37 C38 C39 C40 -0.2(2) . . . .
C38 C37 C41 Fe4 59.26(12) . . . .
C38 C37 C41 P4 -171.78(13) . . . .
C38 C37 C41 C40 -0.6(2) . . . .
C38 C39 C40 Fe4 -58.89(13) . . . .
C38 C39 C40 C41 -0.2(2) . . . .
C39 C40 C41 Fe4 -59.52(13) . . . .
C39 C40 C41 P4 171.72(13) . . . .
C39 C40 C41 C37 0.5(2) . . . .
C41 P4 C42 C43 -15.57(17) . . . .
C41 P4 C42 C47 167.59(15) . . . .
C41 P4 C48 C49 100.35(15) . . . .
C41 P4 C48 C53 -82.79(16) . . . .
C41 C37 C38 Fe4 -58.55(12) . . . .
C41 C37 C38 C39 0.6(2) . . . .
C42 P4 C41 Fe4 -173.14(12) . . . .
C42 P4 C41 C37 91.13(16) . . . .
C42 P4 C41 C40 -78.44(16) . . . .
C42 P4 C48 C49 -155.76(15) . . . .
C42 P4 C48 C53 21.10(16) . . . .
C42 C43 C44 C45 0.0(3) . . . .
C43 C42 C47 C46 0.4(3) . . . .
C43 C44 C45 C46 -0.2(4) . . . .
C44 C45 C46 C47 0.5(3) . . . .
C45 C46 C47 C42 -0.6(3) . . . .
C47 C42 C43 C44 -0.1(3) . . . .
C48 P4 C41 Fe4 -68.32(14) . . . .
C48 P4 C41 C37 -164.04(15) . . . .
C48 P4 C41 C40 26.39(17) . . . .
C48 P4 C42 C43 -121.80(16) . . . .
C48 P4 C42 C47 61.36(16) . . . .
C48 C49 C50 C51 -0.6(3) . . . .
C49 C48 C53 C52 2.7(3) . . . .
C49 C50 C51 C52 2.5(3) . . . .
C50 C51 C52 C53 -1.8(3) . . . .
C51 C52 C53 C48 -0.8(3) . . . .
C53 C48 C49 C50 -2.0(3) . . . .
